data_2102442
loop_
_publ_author_name
'Marsh, Richard E.'

_publ_section_title
;
 Space group <i>Cc</i>: an update
;
_journal_issue 2
_journal_name_full 'Acta Crystallographica Section B'
_journal_page_first 252
_journal_page_last 253
_journal_paper_doi 10.1107/S0108768104003878
_journal_volume 60
_journal_year 2004
_chemical_formula_moiety 'C18 H30 N12 Co, 2(Cl O4)'
_chemical_formula_sum 'C18 H30 Cl2 Co N12 O8'
_space_group_crystal_system monoclinic
_space_group_IT_number 15
_space_group_name_Hall '-C 2yc'
_space_group_name_H-M_alt 'C 1 2/c 1'
_audit_creation_method CRYM
_cell_angle_alpha 90
_cell_angle_beta 108.47
_cell_angle_gamma 90
_cell_formula_units_Z 4
_cell_length_a 13.3160
_cell_length_b 13.5443
_cell_length_c 16.0850
_cell_volume 2751.592
_cod_data_source_file bk0142.cif
_cod_data_source_block WUWNAD
_cod_depositor_comments
;
 Updating space group information and adding the symmetry operation list.

 Antanas Vaitkus,
 2018-06-14

 Adding the _cell_formula_units_Z data item.

 Antanas Vaitkus,
 2017-08-05

  Added moiety chemical formula from Marsh (2004) paper.
  The summary chemical formula is calculated from moiety formula using
  AdHocParser
  (svn://www.crystallography.net/cod-tools/trunk/Formulae/AdHocParser.yp,
  revision 1441.)

  Andrius Merkys
  2013-11-11
;
_cod_original_sg_symbol_H-M C2/c
_cod_database_code 2102442

loop_
_space_group_symop_id
_space_group_symop_operation_xyz
1 x,y,z
2 -x,y,-z+1/2
3 -x,-y,-z
4 x,-y,z+1/2
5 x+1/2,y+1/2,z
6 -x+1/2,y+1/2,-z+1/2
7 -x+1/2,-y+1/2,-z
8 x+1/2,-y+1/2,z+1/2

loop_
_atom_site_label
_atom_site_type_symbol
_atom_site_fract_x
_atom_site_fract_y
_atom_site_fract_z
Co Co 0.50000 0.14126 0.25000
C1 C 0.75425 0.18965 0.36990
H1 H 0.73965 0.25840 0.37815
H2 H 0.78925 0.18525 0.32555
C2 C 0.82185 0.14345 0.45570
H3 H 0.88240 0.10930 0.44820
H4 H 0.84655 0.19305 0.50110
C3 C 0.66095 0.06905 0.40555
C4 C 0.40590 -0.05130 0.33650
H5 H 0.38160 -0.08385 0.28000
H6 H 0.34525 -0.02440 0.34965
C5 C 0.46625 -0.12385 0.40785
H7 H 0.43110 -0.13210 0.45165
H8 H 0.47365 -0.18755 0.38335
C6 C 0.56885 0.00480 0.39585
C7 C 0.40080 0.28285 0.37835
H9 H 0.44225 0.26150 0.43660
H10 H 0.33335 0.24885 0.36130
C8 C 0.38505 0.39455 0.37525
H11 H 0.31070 0.41190 0.35470
H12 H 0.41790 0.42395 0.43235
C9 C 0.47280 0.34530 0.28415
N1 N 0.65525 0.13060 0.34460
N2 N 0.75040 0.07505 0.47655
H25 H 0.76185 0.04395 0.52510
N3 N 0.48330 0.02740 0.33645
N4 N 0.56890 -0.07515 0.44490
H26 H 0.61960 -0.09430 0.48990
N5 N 0.45815 0.26390 0.31470
N6 N 0.43720 0.42430 0.31425
H27 H 0.44505 0.48375 0.29980
Cl1 Cl 0.36530 0.35415 0.62685
O1 O 0.28625 0.35970 0.55105
O2 O 0.34430 0.42675 0.67365
O3 O 0.36385 0.26710 0.66785
O4 O 0.46255 0.37035 0.61360
